data_4316695
loop_
_publ_author_name
'Octavia A. Blackburn'
'Benjamin J. Coe'
'John Fielden'
'Madeleine Helliwell'
'Joseph J. W. McDouall'
'Michael G. Hutchings'

_publ_section_title
;
 Nickel(II) and Palladium(II) Complexes of Azobenzene-Containing Ligands
 as Dichroic Dyes
;
_journal_name_full 'Inorganic Chemistry'
_journal_page_first 9136
_journal_page_last 9150
_journal_paper_doi 10.1021/ic1000842
_journal_volume 49
_journal_year 2010
_chemical_formula_sum 'C38 H38 N6 Ni O6'
_chemical_formula_weight 733.45
_space_group_IT_number 14
_symmetry_cell_setting monoclinic
_symmetry_space_group_name_Hall '-P 2ybc'
_symmetry_space_group_name_H-M 'P 1 21/c 1'
_atom_sites_solution_hydrogens geom
_atom_sites_solution_primary direct
_atom_sites_solution_secondary difmap
_audit_creation_method SHELXL-97
_cell_angle_alpha 90.00
_cell_angle_beta 105.989(2)
_cell_angle_gamma 90.00
_cell_formula_units_Z 4
_cell_length_a 18.447(2)
_cell_length_b 12.3599(15)
_cell_length_c 15.3860(18)
_cell_measurement_reflns_used 755
_cell_measurement_temperature 100(2)
_cell_measurement_theta_max 22.18
_cell_measurement_theta_min 2.30
_cell_volume 3372.3(7)
_computing_cell_refinement 'Bruker SMART'
_computing_data_collection 'Bruker SMART'
_computing_data_reduction 'Bruker SAINT'
_computing_molecular_graphics 'Bruker SHELXTL'
_computing_publication_material 'Bruker SHELXTL'
_computing_structure_refinement 'SHELXL-97 (Sheldrick, 1997)'
_computing_structure_solution 'SHELXS-97 (Sheldrick, 1990)'
_diffrn_ambient_temperature 100(2)
_diffrn_measured_fraction_theta_full 1.000
_diffrn_measured_fraction_theta_max 1.000
_diffrn_measurement_device_type 'CCD area detector'
_diffrn_measurement_method 'phi and omega scans'
_diffrn_radiation_monochromator graphite
_diffrn_radiation_source 'fine-focus sealed tube'
_diffrn_radiation_type MoK\a
_diffrn_radiation_wavelength 0.71073
_diffrn_reflns_av_R_equivalents 0.0777
_diffrn_reflns_av_sigmaI/netI 0.0760
_diffrn_reflns_limit_h_max 20
_diffrn_reflns_limit_h_min -20
_diffrn_reflns_limit_k_max 13
_diffrn_reflns_limit_k_min -13
_diffrn_reflns_limit_l_max 17
_diffrn_reflns_limit_l_min -17
_diffrn_reflns_number 20453
_diffrn_reflns_theta_full 23.26
_diffrn_reflns_theta_max 23.26
_diffrn_reflns_theta_min 2.01
_exptl_absorpt_coefficient_mu 0.634
_exptl_absorpt_correction_type none
_exptl_crystal_colour orange
_exptl_crystal_density_diffrn 1.445
_exptl_crystal_density_method 'not measured'
_exptl_crystal_description plate
_exptl_crystal_F_000 1536
_exptl_crystal_size_max 0.18
_exptl_crystal_size_mid 0.18
_exptl_crystal_size_min 0.05
_refine_diff_density_max 0.489
_refine_diff_density_min -0.487
_refine_diff_density_rms 0.067
_refine_ls_extinction_method none
_refine_ls_goodness_of_fit_ref 1.212
_refine_ls_hydrogen_treatment constr
_refine_ls_matrix_type full
_refine_ls_number_parameters 466
_refine_ls_number_reflns 4847
_refine_ls_number_restraints 0
_refine_ls_restrained_S_all 1.212
_refine_ls_R_factor_all 0.0971
_refine_ls_R_factor_gt 0.0713
_refine_ls_shift/su_max 0.000
_refine_ls_shift/su_mean 0.000
_refine_ls_structure_factor_coef Fsqd
_refine_ls_weighting_details 'calc w=1/[\s^2^(Fo^2^)+(0.0281P)^2^+0.0000P] where P=(Fo^2^+2Fc^2^)/3'
_refine_ls_weighting_scheme calc
_refine_ls_wR_factor_gt 0.1028
_refine_ls_wR_factor_ref 0.1106
_reflns_number_gt 3943
_reflns_number_total 4847
_reflns_threshold_expression >2sigma(I)
_cod_data_source_file ic1000842_si_002_7.cif
_cod_data_source_block 17
_cod_depositor_comments
;
The following automatic conversions were performed:

'_symmetry_cell_setting' value 'Monoclinic' changed to 'monoclinic'
according to the built-in table from CIF Core dictionary named
'cif_core.dic' version 2.4.1 from 2010-06-29.

Automatic conversion script
Id: cif_fix_values 1646 2011-03-28 12:23:43Z adriana 
;
_cod_original_cell_volume 3372.4(7)
_cod_database_code 4316695

loop_
_symmetry_equiv_pos_as_xyz
'x, y, z'
'-x, y+1/2, -z+1/2'
'-x, -y, -z'
'x, -y-1/2, z-1/2'

loop_
_atom_site_label
_atom_site_type_symbol
_atom_site_fract_x
_atom_site_fract_y
_atom_site_fract_z
_atom_site_U_iso_or_equiv
_atom_site_adp_type
_atom_site_occupancy
_atom_site_symmetry_multiplicity
_atom_site_calc_flag
_atom_site_refinement_flags
_atom_site_disorder_assembly
_atom_site_disorder_group
Ni1 Ni 0.49627(3) 0.49365(5) 0.61434(4) 0.01273(17) Uani 1 1 d . . .
O1 O 0.56918(16) 0.5983(2) 0.62170(19) 0.0149(7) Uani 1 1 d . . .
O2 O 1.17422(16) 0.8931(2) 1.1365(2) 0.0193(8) Uani 1 1 d . . .
O3 O 1.21975(17) 0.7258(2) 1.1290(2) 0.0226(8) Uani 1 1 d . . .
O4 O 0.43255(16) 0.5975(2) 0.54857(19) 0.0167(7) Uani 1 1 d . . .
O5 O -0.21281(16) 0.4921(3) 0.0576(2) 0.0227(8) Uani 1 1 d . . .
O6 O -0.22519(17) 0.6708(2) 0.0288(2) 0.0221(8) Uani 1 1 d . . .
N1 N 0.5598(2) 0.3979(3) 0.6921(2) 0.0140(9) Uani 1 1 d . . .
N2 N 0.8604(2) 0.6140(3) 0.8440(2) 0.0175(9) Uani 1 1 d . . .
N3 N 0.8846(2) 0.7103(3) 0.8553(2) 0.0177(9) Uani 1 1 d . . .
N4 N 0.4235(2) 0.3871(3) 0.5970(2) 0.0132(9) Uani 1 1 d . . .
N5 N 0.1319(2) 0.5650(3) 0.3594(2) 0.0187(10) Uani 1 1 d . . .
N6 N 0.1051(2) 0.6451(3) 0.3092(3) 0.0201(10) Uani 1 1 d . . .
C1 C 0.6306(2) 0.4125(4) 0.7322(3) 0.0159(11) Uani 1 1 d . . .
H1 H 0.6564 0.3559 0.7701 0.019 Uiso 1 1 calc R . .
C2 C 0.6733(2) 0.5075(4) 0.7241(3) 0.0141(10) Uani 1 1 d . . .
C3 C 0.6397(2) 0.5949(3) 0.6684(3) 0.0147(11) Uani 1 1 d . . .
C4 C 0.6862(2) 0.6856(3) 0.6651(3) 0.0137(11) Uani 1 1 d . . .
H4 H 0.6666 0.7432 0.6245 0.016 Uiso 1 1 calc R . .
C5 C 0.7582(2) 0.6915(3) 0.7189(3) 0.0145(11) Uani 1 1 d . . .
H5 H 0.7876 0.7538 0.7160 0.017 Uiso 1 1 calc R . .
C6 C 0.7899(2) 0.6076(4) 0.7787(3) 0.0143(11) Uani 1 1 d . . .
C7 C 0.7483(2) 0.5150(4) 0.7779(3) 0.0159(11) Uani 1 1 d . . .
H7 H 0.7706 0.4553 0.8144 0.019 Uiso 1 1 calc R . .
C8 C 0.9558(2) 0.7230(4) 0.9205(3) 0.0165(11) Uani 1 1 d . . .
C9 C 0.9756(3) 0.8288(4) 0.9468(3) 0.0229(12) Uani 1 1 d . . .
H9 H 0.9418 0.8861 0.9224 0.027 Uiso 1 1 calc R . .
C10 C 1.0439(3) 0.8514(4) 1.0082(3) 0.0204(12) Uani 1 1 d . . .
H10 H 1.0567 0.9239 1.0268 0.024 Uiso 1 1 calc R . .
C11 C 1.0938(2) 0.7678(4) 1.0427(3) 0.0154(11) Uani 1 1 d . . .
C12 C 1.0744(3) 0.6624(4) 1.0165(3) 0.0201(12) Uani 1 1 d . . .
H12 H 1.1086 0.6054 1.0404 0.024 Uiso 1 1 calc R . .
C13 C 1.0058(3) 0.6390(4) 0.9558(3) 0.0188(11) Uani 1 1 d . . .
H13 H 0.9927 0.5663 0.9382 0.023 Uiso 1 1 calc R . .
C14 C 1.1687(3) 0.7904(4) 1.1059(3) 0.0172(11) Uani 1 1 d . . .
C15 C 1.2471(2) 0.9237(3) 1.1949(3) 0.0196(12) Uani 1 1 d . . .
H15A H 1.2873 0.9077 1.1654 0.023 Uiso 1 1 calc R . .
H15B H 1.2579 0.8833 1.2526 0.023 Uiso 1 1 calc R . .
C16 C 1.2437(3) 1.0424(3) 1.2117(3) 0.0228(12) Uani 1 1 d . . .
H16A H 1.2321 1.0813 1.1539 0.034 Uiso 1 1 calc R . .
H16B H 1.2925 1.0669 1.2503 0.034 Uiso 1 1 calc R . .
H16C H 1.2043 1.0569 1.2418 0.034 Uiso 1 1 calc R . .
C17 C 0.5186(2) 0.3035(3) 0.7176(3) 0.0158(11) Uani 1 1 d . . .
C18 C 0.5705(2) 0.2065(3) 0.7485(3) 0.0214(12) Uani 1 1 d . . .
H18A H 0.5998 0.1933 0.7052 0.032 Uiso 1 1 calc R . .
H18B H 0.5402 0.1424 0.7521 0.032 Uiso 1 1 calc R . .
H18C H 0.6050 0.2214 0.8083 0.032 Uiso 1 1 calc R . .
C19 C 0.4875(3) 0.3401(4) 0.7956(3) 0.0218(12) Uani 1 1 d . . .
H19A H 0.4660 0.2778 0.8191 0.033 Uiso 1 1 calc R . .
H19B H 0.4483 0.3948 0.7737 0.033 Uiso 1 1 calc R . .
H19C H 0.5284 0.3711 0.8440 0.033 Uiso 1 1 calc R . .
C20 C 0.4548(2) 0.2775(3) 0.6318(3) 0.0151(11) Uani 1 1 d . . .
C21 C 0.4854(2) 0.2282(3) 0.5574(3) 0.0167(11) Uani 1 1 d . . .
H21A H 0.5071 0.1568 0.5768 0.025 Uiso 1 1 calc R . .
H21B H 0.5245 0.2756 0.5462 0.025 Uiso 1 1 calc R . .
H21C H 0.4442 0.2206 0.5017 0.025 Uiso 1 1 calc R . .
C22 C 0.3947(2) 0.2041(3) 0.6510(3) 0.0182(11) Uani 1 1 d . . .
H22A H 0.3673 0.2433 0.6874 0.027 Uiso 1 1 calc R . .
H22B H 0.4188 0.1400 0.6842 0.027 Uiso 1 1 calc R . .
H22C H 0.3594 0.1816 0.5938 0.027 Uiso 1 1 calc R . .
C23 C 0.3534(2) 0.3967(3) 0.5519(3) 0.0120(10) Uani 1 1 d . . .
H23 H 0.3225 0.3344 0.5474 0.014 Uiso 1 1 calc R . .
C24 C 0.3185(2) 0.4931(4) 0.5083(3) 0.0139(10) Uani 1 1 d . . .
C25 C 0.3607(2) 0.5895(4) 0.5095(3) 0.0146(11) Uani 1 1 d . . .
C26 C 0.3213(2) 0.6819(4) 0.4652(3) 0.0174(11) Uani 1 1 d . . .
H26 H 0.3474 0.7488 0.4694 0.021 Uiso 1 1 calc R . .
C27 C 0.2477(2) 0.6777(4) 0.4171(3) 0.0191(12) Uani 1 1 d . . .
H27 H 0.2236 0.7402 0.3865 0.023 Uiso 1 1 calc R . .
C28 C 0.2072(2) 0.5804(4) 0.4128(3) 0.0137(11) Uani 1 1 d . . .
C29 C 0.2422(2) 0.4910(4) 0.4594(3) 0.0165(11) Uani 1 1 d . . .
H29 H 0.2140 0.4264 0.4584 0.020 Uiso 1 1 calc R . .
C30 C 0.0307(2) 0.6264(4) 0.2529(3) 0.0170(11) Uani 1 1 d . . .
C31 C -0.0050(2) 0.7144(4) 0.2021(3) 0.0182(11) Uani 1 1 d . . .
H31 H 0.0201 0.7822 0.2076 0.022 Uiso 1 1 calc R . .
C32 C -0.0760(3) 0.7039(4) 0.1442(3) 0.0196(12) Uani 1 1 d . . .
H32 H -0.1003 0.7650 0.1112 0.023 Uiso 1 1 calc R . .
C33 C -0.1126(2) 0.6047(4) 0.1337(3) 0.0151(11) Uani 1 1 d . . .
C34 C -0.0769(2) 0.5167(4) 0.1835(3) 0.0218(12) Uani 1 1 d . . .
H34 H -0.1017 0.4485 0.1766 0.026 Uiso 1 1 calc R . .
C35 C -0.0058(2) 0.5267(4) 0.2428(3) 0.0236(12) Uani 1 1 d . . .
H35 H 0.0180 0.4659 0.2765 0.028 Uiso 1 1 calc R . .
C36 C -0.1887(3) 0.5958(4) 0.0680(3) 0.0194(11) Uani 1 1 d . . .
C37 C -0.2853(2) 0.4722(4) -0.0060(3) 0.0207(12) Uani 1 1 d . . .
H37A H -0.2865 0.3978 -0.0302 0.025 Uiso 1 1 calc R . .
H37B H -0.2931 0.5234 -0.0573 0.025 Uiso 1 1 calc R . .
C38 C -0.3477(2) 0.4857(4) 0.0389(3) 0.0256(12) Uani 1 1 d . . .
H38A H -0.3389 0.4369 0.0911 0.038 Uiso 1 1 calc R . .
H38B H -0.3961 0.4682 -0.0043 0.038 Uiso 1 1 calc R . .
H38C H -0.3486 0.5606 0.0593 0.038 Uiso 1 1 calc R . .

loop_
_atom_site_aniso_label
_atom_site_aniso_U_11
_atom_site_aniso_U_22
_atom_site_aniso_U_33
_atom_site_aniso_U_23
_atom_site_aniso_U_13
_atom_site_aniso_U_12
Ni1 0.0126(3) 0.0102(3) 0.0146(3) 0.0011(3) 0.0024(2) -0.0009(3)
O1 0.0103(18) 0.0155(18) 0.0164(18) 0.0010(14) -0.0006(14) 0.0008(14)
O2 0.0138(18) 0.0179(19) 0.0217(19) -0.0047(15) -0.0025(15) -0.0016(14)
O3 0.0181(19) 0.0151(19) 0.030(2) 0.0020(16) -0.0020(16) 0.0039(16)
O4 0.0153(19) 0.0191(19) 0.0136(18) -0.0001(14) 0.0002(15) 0.0003(14)
O5 0.0184(18) 0.0173(19) 0.0277(19) -0.0018(16) -0.0016(15) -0.0008(16)
O6 0.020(2) 0.0172(19) 0.024(2) -0.0001(16) -0.0029(16) 0.0065(15)
N1 0.015(2) 0.013(2) 0.014(2) 0.0006(17) 0.0029(18) -0.0002(17)
N2 0.018(2) 0.015(2) 0.020(2) -0.0044(18) 0.0045(19) -0.0029(18)
N3 0.016(2) 0.018(2) 0.018(2) -0.0038(18) 0.0025(19) -0.0056(18)
N4 0.013(2) 0.015(2) 0.013(2) -0.0018(17) 0.0051(18) 0.0002(17)
N5 0.018(2) 0.020(2) 0.018(2) -0.0005(19) 0.0041(19) 0.0045(18)
N6 0.016(2) 0.021(2) 0.021(2) -0.0012(19) 0.0025(19) 0.0020(18)
C1 0.015(3) 0.017(3) 0.015(3) -0.003(2) 0.002(2) -0.003(2)
C2 0.014(2) 0.013(3) 0.014(2) -0.003(2) 0.002(2) -0.002(2)
C3 0.016(3) 0.014(3) 0.015(3) -0.005(2) 0.006(2) -0.003(2)
C4 0.017(3) 0.011(3) 0.014(3) 0.002(2) 0.004(2) 0.002(2)
C5 0.018(3) 0.012(3) 0.016(3) -0.006(2) 0.008(2) -0.004(2)
C6 0.011(3) 0.019(3) 0.013(3) 0.001(2) 0.003(2) 0.003(2)
C7 0.016(3) 0.014(3) 0.018(3) 0.002(2) 0.007(2) 0.005(2)
C8 0.013(3) 0.022(3) 0.015(3) -0.004(2) 0.004(2) -0.007(2)
C9 0.017(3) 0.019(3) 0.030(3) 0.002(2) 0.002(3) 0.004(2)
C10 0.020(3) 0.015(3) 0.024(3) -0.005(2) 0.002(2) -0.004(2)
C11 0.011(3) 0.019(3) 0.017(3) -0.003(2) 0.003(2) -0.003(2)
C12 0.013(3) 0.017(3) 0.029(3) -0.001(2) 0.003(2) 0.003(2)
C13 0.022(3) 0.014(3) 0.021(3) -0.004(2) 0.009(2) -0.002(2)
C14 0.023(3) 0.014(3) 0.015(3) -0.001(2) 0.006(2) -0.006(2)
C15 0.018(3) 0.016(3) 0.019(3) -0.003(2) -0.004(2) -0.005(2)
C16 0.023(3) 0.019(3) 0.026(3) -0.004(2) 0.006(2) -0.007(2)
C17 0.014(3) 0.014(3) 0.021(3) 0.002(2) 0.007(2) -0.004(2)
C18 0.019(3) 0.020(3) 0.023(3) 0.005(2) 0.002(2) -0.006(2)
C19 0.021(3) 0.028(3) 0.016(3) 0.001(2) 0.004(2) -0.009(2)
C20 0.013(3) 0.013(3) 0.018(3) 0.006(2) 0.002(2) 0.002(2)
C21 0.017(3) 0.012(3) 0.020(3) 0.002(2) 0.004(2) 0.004(2)
C22 0.017(3) 0.017(3) 0.016(3) 0.002(2) -0.002(2) 0.000(2)
C23 0.016(3) 0.012(3) 0.010(3) 0.002(2) 0.007(2) -0.002(2)
C24 0.015(2) 0.013(3) 0.014(3) -0.005(2) 0.004(2) -0.003(2)
C25 0.012(3) 0.023(3) 0.008(3) -0.003(2) 0.000(2) 0.007(2)
C26 0.016(3) 0.013(3) 0.023(3) -0.002(2) 0.005(2) -0.002(2)
C27 0.015(3) 0.018(3) 0.024(3) 0.001(2) 0.003(2) 0.006(2)
C28 0.007(3) 0.022(3) 0.013(3) -0.002(2) 0.005(2) 0.003(2)
C29 0.021(3) 0.009(3) 0.021(3) -0.005(2) 0.008(2) -0.005(2)
C30 0.011(3) 0.024(3) 0.016(3) -0.001(2) 0.004(2) 0.001(2)
C31 0.017(3) 0.013(3) 0.024(3) 0.001(2) 0.004(2) -0.002(2)
C32 0.018(3) 0.020(3) 0.021(3) 0.006(2) 0.006(2) 0.007(2)
C33 0.013(3) 0.022(3) 0.012(3) 0.000(2) 0.006(2) 0.004(2)
C34 0.019(3) 0.014(3) 0.028(3) -0.002(2) 0.000(2) 0.002(2)
C35 0.017(3) 0.022(3) 0.028(3) 0.003(2) -0.001(2) 0.002(2)
C36 0.019(3) 0.025(3) 0.016(3) -0.002(2) 0.008(2) 0.001(2)
C37 0.020(3) 0.018(3) 0.020(3) -0.004(2) -0.003(2) -0.002(2)
C38 0.025(3) 0.024(3) 0.022(3) -0.001(2) -0.004(2) -0.003(2)

loop_
_atom_type_symbol
_atom_type_description
_atom_type_scat_dispersion_real
_atom_type_scat_dispersion_imag
_atom_type_scat_source
C C 0.0033 0.0016 'International Tables Vol C Tables 4.2.6.8 and 6.1.1.4'
H H 0.0000 0.0000 'International Tables Vol C Tables 4.2.6.8 and 6.1.1.4'
N N 0.0061 0.0033 'International Tables Vol C Tables 4.2.6.8 and 6.1.1.4'
O O 0.0106 0.0060 'International Tables Vol C Tables 4.2.6.8 and 6.1.1.4'
Ni Ni 0.3393 1.1124 'International Tables Vol C Tables 4.2.6.8 and 6.1.1.4'

loop_
_geom_angle_atom_site_label_1
_geom_angle_atom_site_label_2
_geom_angle_atom_site_label_3
_geom_angle
_geom_angle_site_symmetry_1
_geom_angle_site_symmetry_3
_geom_angle_publ_flag
O4 Ni1 N4 95.13(14) . . ?
O4 Ni1 O1 83.65(13) . . ?
N4 Ni1 O1 175.14(14) . . ?
O4 Ni1 N1 173.46(15) . . ?
N4 Ni1 N1 86.75(16) . . ?
O1 Ni1 N1 94.98(14) . . ?
C3 O1 Ni1 127.7(3) . . ?
C14 O2 C15 115.5(3) . . ?
C25 O4 Ni1 128.0(3) . . ?
C36 O5 C37 117.0(3) . . ?
C1 N1 C17 120.0(4) . . ?
C1 N1 Ni1 126.5(3) . . ?
C17 N1 Ni1 112.9(3) . . ?
N3 N2 C6 111.9(4) . . ?
N2 N3 C8 115.0(4) . . ?
C23 N4 C20 120.0(4) . . ?
C23 N4 Ni1 126.2(3) . . ?
C20 N4 Ni1 113.4(3) . . ?
N6 N5 C28 113.8(4) . . ?
N5 N6 C30 113.1(4) . . ?
N1 C1 C2 125.2(4) . . ?
N1 C1 H1 117.4 . . ?
C2 C1 H1 117.4 . . ?
C7 C2 C3 120.2(4) . . ?
C7 C2 C1 118.5(4) . . ?
C3 C2 C1 121.2(4) . . ?
O1 C3 C2 124.3(4) . . ?
O1 C3 C4 118.5(4) . . ?
C2 C3 C4 117.2(4) . . ?
C5 C4 C3 121.2(4) . . ?
C5 C4 H4 119.4 . . ?
C3 C4 H4 119.4 . . ?
C4 C5 C6 121.3(4) . . ?
C4 C5 H5 119.3 . . ?
C6 C5 H5 119.3 . . ?
C7 C6 C5 118.6(4) . . ?
C7 C6 N2 117.1(4) . . ?
C5 C6 N2 124.1(4) . . ?
C6 C7 C2 121.1(4) . . ?
C6 C7 H7 119.5 . . ?
C2 C7 H7 119.5 . . ?
C9 C8 C13 119.7(4) . . ?
C9 C8 N3 115.3(4) . . ?
C13 C8 N3 125.0(4) . . ?
C10 C9 C8 120.5(4) . . ?
C10 C9 H9 119.7 . . ?
C8 C9 H9 119.7 . . ?
C9 C10 C11 119.7(4) . . ?
C9 C10 H10 120.1 . . ?
C11 C10 H10 120.1 . . ?
C12 C11 C10 119.8(4) . . ?
C12 C11 C14 119.3(4) . . ?
C10 C11 C14 120.8(4) . . ?
C13 C12 C11 120.7(4) . . ?
C13 C12 H12 119.6 . . ?
C11 C12 H12 119.6 . . ?
C12 C13 C8 119.5(4) . . ?
C12 C13 H13 120.3 . . ?
C8 C13 H13 120.3 . . ?
O3 C14 O2 122.7(4) . . ?
O3 C14 C11 125.4(4) . . ?
O2 C14 C11 111.9(4) . . ?
O2 C15 C16 106.7(4) . . ?
O2 C15 H15A 110.4 . . ?
C16 C15 H15A 110.4 . . ?
O2 C15 H15B 110.4 . . ?
C16 C15 H15B 110.4 . . ?
H15A C15 H15B 108.6 . . ?
C15 C16 H16A 109.5 . . ?
C15 C16 H16B 109.5 . . ?
H16A C16 H16B 109.5 . . ?
C15 C16 H16C 109.5 . . ?
H16A C16 H16C 109.5 . . ?
H16B C16 H16C 109.5 . . ?
N1 C17 C18 111.9(4) . . ?
N1 C17 C19 107.5(3) . . ?
C18 C17 C19 108.9(4) . . ?
N1 C17 C20 105.1(3) . . ?
C18 C17 C20 111.6(4) . . ?
C19 C17 C20 111.7(4) . . ?
C17 C18 H18A 109.5 . . ?
C17 C18 H18B 109.5 . . ?
H18A C18 H18B 109.5 . . ?
C17 C18 H18C 109.5 . . ?
H18A C18 H18C 109.5 . . ?
H18B C18 H18C 109.5 . . ?
C17 C19 H19A 109.5 . . ?
C17 C19 H19B 109.5 . . ?
H19A C19 H19B 109.5 . . ?
C17 C19 H19C 109.5 . . ?
H19A C19 H19C 109.5 . . ?
H19B C19 H19C 109.5 . . ?
N4 C20 C22 112.1(3) . . ?
N4 C20 C21 105.9(3) . . ?
C22 C20 C21 110.2(4) . . ?
N4 C20 C17 104.1(3) . . ?
C22 C20 C17 112.6(4) . . ?
C21 C20 C17 111.7(4) . . ?
C20 C21 H21A 109.5 . . ?
C20 C21 H21B 109.5 . . ?
H21A C21 H21B 109.5 . . ?
C20 C21 H21C 109.5 . . ?
H21A C21 H21C 109.5 . . ?
H21B C21 H21C 109.5 . . ?
C20 C22 H22A 109.5 . . ?
C20 C22 H22B 109.5 . . ?
H22A C22 H22B 109.5 . . ?
C20 C22 H22C 109.5 . . ?
H22A C22 H22C 109.5 . . ?
H22B C22 H22C 109.5 . . ?
N4 C23 C24 125.6(4) . . ?
N4 C23 H23 117.2 . . ?
C24 C23 H23 117.2 . . ?
C29 C24 C25 119.3(4) . . ?
C29 C24 C23 119.5(4) . . ?
C25 C24 C23 121.2(4) . . ?
O4 C25 C24 123.7(4) . . ?
O4 C25 C26 118.8(4) . . ?
C24 C25 C26 117.5(4) . . ?
C27 C26 C25 122.1(4) . . ?
C27 C26 H26 118.9 . . ?
C25 C26 H26 118.9 . . ?
C26 C27 C28 119.9(4) . . ?
C26 C27 H27 120.1 . . ?
C28 C27 H27 120.1 . . ?
C29 C28 C27 119.6(4) . . ?
C29 C28 N5 115.9(4) . . ?
C27 C28 N5 124.4(4) . . ?
C28 C29 C24 121.4(4) . . ?
C28 C29 H29 119.3 . . ?
C24 C29 H29 119.3 . . ?
C35 C30 C31 119.3(4) . . ?
C35 C30 N6 124.5(4) . . ?
C31 C30 N6 116.2(4) . . ?
C32 C31 C30 120.6(4) . . ?
C32 C31 H31 119.7 . . ?
C30 C31 H31 119.7 . . ?
C31 C32 C33 120.3(4) . . ?
C31 C32 H32 119.8 . . ?
C33 C32 H32 119.8 . . ?
C34 C33 C32 119.2(4) . . ?
C34 C33 C36 122.1(4) . . ?
C32 C33 C36 118.7(4) . . ?
C35 C34 C33 120.9(4) . . ?
C35 C34 H34 119.5 . . ?
C33 C34 H34 119.5 . . ?
C34 C35 C30 119.7(4) . . ?
C34 C35 H35 120.2 . . ?
C30 C35 H35 120.2 . . ?
O6 C36 O5 123.4(4) . . ?
O6 C36 C33 125.1(4) . . ?
O5 C36 C33 111.5(4) . . ?
O5 C37 C38 110.6(4) . . ?
O5 C37 H37A 109.5 . . ?
C38 C37 H37A 109.5 . . ?
O5 C37 H37B 109.5 . . ?
C38 C37 H37B 109.5 . . ?
H37A C37 H37B 108.1 . . ?
C37 C38 H38A 109.5 . . ?
C37 C38 H38B 109.5 . . ?
H38A C38 H38B 109.5 . . ?
C37 C38 H38C 109.5 . . ?
H38A C38 H38C 109.5 . . ?
H38B C38 H38C 109.5 . . ?

loop_
_geom_bond_atom_site_label_1
_geom_bond_atom_site_label_2
_geom_bond_distance
_geom_bond_site_symmetry_2
_geom_bond_publ_flag
Ni1 O4 1.844(3) . ?
Ni1 N4 1.846(3) . ?
Ni1 O1 1.847(3) . ?
Ni1 N1 1.853(3) . ?
O1 C3 1.302(5) . ?
O2 C14 1.349(5) . ?
O2 C15 1.446(5) . ?
O3 C14 1.211(5) . ?
O4 C25 1.300(5) . ?
O5 C36 1.352(5) . ?
O5 C37 1.444(5) . ?
O6 C36 1.204(5) . ?
N1 C1 1.293(5) . ?
N1 C17 1.502(5) . ?
N2 N3 1.266(5) . ?
N2 C6 1.410(5) . ?
N3 C8 1.424(5) . ?
N4 C23 1.294(5) . ?
N4 C20 1.511(5) . ?
N5 N6 1.269(5) . ?
N5 C28 1.418(5) . ?
N6 C30 1.426(5) . ?
C1 C2 1.438(6) . ?
C1 H1 0.9500 . ?
C2 C7 1.406(5) . ?
C2 C3 1.412(6) . ?
C3 C4 1.421(6) . ?
C4 C5 1.359(6) . ?
C4 H4 0.9500 . ?
C5 C6 1.403(6) . ?
C5 H5 0.9500 . ?
C6 C7 1.376(6) . ?
C7 H7 0.9500 . ?
C8 C9 1.388(6) . ?
C8 C13 1.396(6) . ?
C9 C10 1.379(6) . ?
C9 H9 0.9500 . ?
C10 C11 1.389(6) . ?
C10 H10 0.9500 . ?
C11 C12 1.383(6) . ?
C11 C14 1.480(6) . ?
C12 C13 1.380(6) . ?
C12 H12 0.9500 . ?
C13 H13 0.9500 . ?
C15 C16 1.494(6) . ?
C15 H15A 0.9900 . ?
C15 H15B 0.9900 . ?
C16 H16A 0.9800 . ?
C16 H16B 0.9800 . ?
C16 H16C 0.9800 . ?
C17 C18 1.527(6) . ?
C17 C19 1.535(6) . ?
C17 C20 1.542(6) . ?
C18 H18A 0.9800 . ?
C18 H18B 0.9800 . ?
C18 H18C 0.9800 . ?
C19 H19A 0.9800 . ?
C19 H19B 0.9800 . ?
C19 H19C 0.9800 . ?
C20 C22 1.523(6) . ?
C20 C21 1.535(6) . ?
C21 H21A 0.9800 . ?
C21 H21B 0.9800 . ?
C21 H21C 0.9800 . ?
C22 H22A 0.9800 . ?
C22 H22B 0.9800 . ?
C22 H22C 0.9800 . ?
C23 C24 1.431(6) . ?
C23 H23 0.9500 . ?
C24 C29 1.402(5) . ?
C24 C25 1.420(6) . ?
C25 C26 1.423(6) . ?
C26 C27 1.356(6) . ?
C26 H26 0.9500 . ?
C27 C28 1.407(6) . ?
C27 H27 0.9500 . ?
C28 C29 1.378(6) . ?
C29 H29 0.9500 . ?
C30 C35 1.392(6) . ?
C30 C31 1.394(6) . ?
C31 C32 1.372(6) . ?
C31 H31 0.9500 . ?
C32 C33 1.388(6) . ?
C32 H32 0.9500 . ?
C33 C34 1.387(6) . ?
C33 C36 1.492(6) . ?
C34 C35 1.381(6) . ?
C34 H34 0.9500 . ?
C35 H35 0.9500 . ?
C37 C38 1.506(6) . ?
C37 H37A 0.9900 . ?
C37 H37B 0.9900 . ?
C38 H38A 0.9800 . ?
C38 H38B 0.9800 . ?
C38 H38C 0.9800 . ?

loop_
_geom_torsion_atom_site_label_1
_geom_torsion_atom_site_label_2
_geom_torsion_atom_site_label_3
_geom_torsion_atom_site_label_4
_geom_torsion
_geom_torsion_site_symmetry_1
_geom_torsion_site_symmetry_2
_geom_torsion_site_symmetry_3
_geom_torsion_site_symmetry_4
_geom_torsion_publ_flag
O4 Ni1 O1 C3 173.8(3) . . . . ?
N4 Ni1 O1 C3 -110.5(17) . . . . ?
N1 Ni1 O1 C3 0.2(4) . . . . ?
N4 Ni1 O4 C25 2.4(4) . . . . ?
O1 Ni1 O4 C25 177.7(3) . . . . ?
N1 Ni1 O4 C25 -104.1(13) . . . . ?
O4 Ni1 N1 C1 -77.8(14) . . . . ?
N4 Ni1 N1 C1 175.3(4) . . . . ?
O1 Ni1 N1 C1 -0.1(4) . . . . ?
O4 Ni1 N1 C17 93.3(13) . . . . ?
N4 Ni1 N1 C17 -13.6(3) . . . . ?
O1 Ni1 N1 C17 170.9(3) . . . . ?
C6 N2 N3 C8 180.0(4) . . . . ?
O4 Ni1 N4 C23 -0.4(4) . . . . ?
O1 Ni1 N4 C23 -75.6(18) . . . . ?
N1 Ni1 N4 C23 173.3(4) . . . . ?
O4 Ni1 N4 C20 172.6(3) . . . . ?
O1 Ni1 N4 C20 97.4(17) . . . . ?
N1 Ni1 N4 C20 -13.7(3) . . . . ?
C28 N5 N6 C30 177.2(3) . . . . ?
C17 N1 C1 C2 -170.1(4) . . . . ?
Ni1 N1 C1 C2 0.4(6) . . . . ?
N1 C1 C2 C7 174.8(4) . . . . ?
N1 C1 C2 C3 -0.7(7) . . . . ?
Ni1 O1 C3 C2 -0.6(6) . . . . ?
Ni1 O1 C3 C4 -179.3(3) . . . . ?
C7 C2 C3 O1 -174.6(4) . . . . ?
C1 C2 C3 O1 0.8(7) . . . . ?
C7 C2 C3 C4 4.2(6) . . . . ?
C1 C2 C3 C4 179.6(4) . . . . ?
O1 C3 C4 C5 173.6(4) . . . . ?
C2 C3 C4 C5 -5.3(6) . . . . ?
C3 C4 C5 C6 1.2(7) . . . . ?
C4 C5 C6 C7 4.1(6) . . . . ?
C4 C5 C6 N2 -171.8(4) . . . . ?
N3 N2 C6 C7 -162.5(4) . . . . ?
N3 N2 C6 C5 13.5(6) . . . . ?
C5 C6 C7 C2 -5.2(6) . . . . ?
N2 C6 C7 C2 171.1(4) . . . . ?
C3 C2 C7 C6 1.0(6) . . . . ?
C1 C2 C7 C6 -174.5(4) . . . . ?
N2 N3 C8 C9 -167.4(4) . . . . ?
N2 N3 C8 C13 14.7(6) . . . . ?
C13 C8 C9 C10 -0.6(7) . . . . ?
N3 C8 C9 C10 -178.6(4) . . . . ?
C8 C9 C10 C11 1.1(7) . . . . ?
C9 C10 C11 C12 -1.0(7) . . . . ?
C9 C10 C11 C14 177.6(4) . . . . ?
C10 C11 C12 C13 0.3(7) . . . . ?
C14 C11 C12 C13 -178.3(4) . . . . ?
C11 C12 C13 C8 0.2(7) . . . . ?
C9 C8 C13 C12 -0.1(7) . . . . ?
N3 C8 C13 C12 177.8(4) . . . . ?
C15 O2 C14 O3 3.8(6) . . . . ?
C15 O2 C14 C11 -176.8(4) . . . . ?
C12 C11 C14 O3 9.9(7) . . . . ?
C10 C11 C14 O3 -168.7(5) . . . . ?
C12 C11 C14 O2 -169.6(4) . . . . ?
C10 C11 C14 O2 11.8(6) . . . . ?
C14 O2 C15 C16 173.3(4) . . . . ?
C1 N1 C17 C18 -30.9(5) . . . . ?
Ni1 N1 C17 C18 157.4(3) . . . . ?
C1 N1 C17 C19 88.7(5) . . . . ?
Ni1 N1 C17 C19 -83.1(4) . . . . ?
C1 N1 C17 C20 -152.3(4) . . . . ?
Ni1 N1 C17 C20 36.0(4) . . . . ?
C23 N4 C20 C22 -28.9(5) . . . . ?
Ni1 N4 C20 C22 157.6(3) . . . . ?
C23 N4 C20 C21 91.3(4) . . . . ?
Ni1 N4 C20 C21 -82.2(3) . . . . ?
C23 N4 C20 C17 -150.8(4) . . . . ?
Ni1 N4 C20 C17 35.7(4) . . . . ?
N1 C17 C20 N4 -43.3(4) . . . . ?
C18 C17 C20 N4 -164.8(3) . . . . ?
C19 C17 C20 N4 72.9(4) . . . . ?
N1 C17 C20 C22 -164.9(3) . . . . ?
C18 C17 C20 C22 73.5(5) . . . . ?
C19 C17 C20 C22 -48.7(5) . . . . ?
N1 C17 C20 C21 70.5(4) . . . . ?
C18 C17 C20 C21 -51.0(5) . . . . ?
C19 C17 C20 C21 -173.2(4) . . . . ?
C20 N4 C23 C24 -173.9(4) . . . . ?
Ni1 N4 C23 C24 -1.4(6) . . . . ?
N4 C23 C24 C29 178.1(4) . . . . ?
N4 C23 C24 C25 1.6(7) . . . . ?
Ni1 O4 C25 C24 -2.8(6) . . . . ?
Ni1 O4 C25 C26 177.2(3) . . . . ?
C29 C24 C25 O4 -176.0(4) . . . . ?
C23 C24 C25 O4 0.6(7) . . . . ?
C29 C24 C25 C26 4.0(6) . . . . ?
C23 C24 C25 C26 -179.4(4) . . . . ?
O4 C25 C26 C27 174.9(4) . . . . ?
C24 C25 C26 C27 -5.1(6) . . . . ?
C25 C26 C27 C28 2.3(7) . . . . ?
C26 C27 C28 C29 1.7(7) . . . . ?
C26 C27 C28 N5 -175.3(4) . . . . ?
N6 N5 C28 C29 -171.8(4) . . . . ?
N6 N5 C28 C27 5.3(6) . . . . ?
C27 C28 C29 C24 -2.8(6) . . . . ?
N5 C28 C29 C24 174.5(4) . . . . ?
C25 C24 C29 C28 -0.2(6) . . . . ?
C23 C24 C29 C28 -176.8(4) . . . . ?
N5 N6 C30 C35 -9.0(6) . . . . ?
N5 N6 C30 C31 174.2(4) . . . . ?
C35 C30 C31 C32 1.5(7) . . . . ?
N6 C30 C31 C32 178.5(4) . . . . ?
C30 C31 C32 C33 -1.6(7) . . . . ?
C31 C32 C33 C34 0.9(7) . . . . ?
C31 C32 C33 C36 -178.0(4) . . . . ?
C32 C33 C34 C35 -0.1(7) . . . . ?
C36 C33 C34 C35 178.9(4) . . . . ?
C33 C34 C35 C30 -0.1(7) . . . . ?
C31 C30 C35 C34 -0.6(7) . . . . ?
N6 C30 C35 C34 -177.4(4) . . . . ?
C37 O5 C36 O6 1.7(6) . . . . ?
C37 O5 C36 C33 -178.7(3) . . . . ?
C34 C33 C36 O6 173.3(4) . . . . ?
C32 C33 C36 O6 -7.8(7) . . . . ?
C34 C33 C36 O5 -6.3(6) . . . . ?
C32 C33 C36 O5 172.6(4) . . . . ?
C36 O5 C37 C38 -86.5(5) . . . . ?
